data_4323751
loop_
_publ_author_name
'Rainer F. Winter'
'Fridmann M. Hornung'

_publ_contact_author
;
     Dr. Rainer Winter
     Department of Inorganic Chemistry
     University of Stuttgart
     Pfaffenwaldring 55
     D-70550 Stuttgart
     Germany
;
_publ_contact_author_email winter@anorg55.chemie.uni-stuttgart.de
_publ_contact_author_phone '049 711 685-4193'
_publ_section_title
;
 The Square Pyramidal Hydride Cation [RuH(dcpe)2]+, dcpe =
 Bis(dicyclohexylphosphino)ethane. Structures of [RuH(dcpe)2]+[BPh4]-and
 of the Zwitterionic {(\h6-C6H5)BPh3}RuH(dcpe)
;
_journal_name_full 'Inorganic Chemistry'
_journal_page_first 6197
_journal_page_last 6204
_journal_paper_doi 10.1021/ic970583m
_journal_volume 36
_journal_year 1997
_chemical_formula_sum 'C79 H123 B Cl6 P4 Ru'
_chemical_formula_weight 1521.23
_chemical_name_systematic
; 
 ? 
;
_space_group_IT_number 13
_symmetry_cell_setting monoclinic
_symmetry_space_group_name_Hall '-P 2yc'
_symmetry_space_group_name_H-M 'P 1 2/c 1'
_atom_sites_solution_hydrogens geom
_atom_sites_solution_primary direct
_atom_sites_solution_secondary difmap
_audit_creation_method SHELXL
_cell_angle_alpha 90.00
_cell_angle_beta 102.86(3)
_cell_angle_gamma 90.00
_cell_formula_units_Z 4
_cell_length_a 24.936(5)
_cell_length_b 12.633(3)
_cell_length_c 25.801(5)
_cell_measurement_temperature 298(2)
_cell_volume 7924(3)
_computing_cell_refinement 'Siemens Diffractometer Software'
_computing_data_collection 'Siemens Diffractometer Software'
_computing_data_reduction 'SHELXTL-Plus X-Disk'
_computing_molecular_graphics 'SHELXTL-Plus XP'
_computing_publication_material SHELXL-93
_computing_structure_refinement 'SHELXL-93 (Sheldrick, 1993)'
_computing_structure_solution 'SHELXS-86 (Sheldrick, 1990)'
_diffrn_ambient_temperature 183(2)
_diffrn_radiation_monochromator graphite
_diffrn_radiation_source 'fine-focus sealed tube'
_diffrn_radiation_type MoK\a
_diffrn_radiation_wavelength 0.71073
_diffrn_reflns_av_R_equivalents 0.0448
_diffrn_reflns_av_sigmaI/netI 0.0690
_diffrn_reflns_limit_h_max 27
_diffrn_reflns_limit_h_min 0
_diffrn_reflns_limit_k_max 13
_diffrn_reflns_limit_k_min -1
_diffrn_reflns_limit_l_max 27
_diffrn_reflns_limit_l_min -28
_diffrn_reflns_number 11332
_diffrn_reflns_theta_max 23.00
_diffrn_reflns_theta_min 1.61
_exptl_absorpt_coefficient_mu 0.522
_exptl_crystal_colour orange
_exptl_crystal_density_diffrn 1.275
_exptl_crystal_description block
_exptl_crystal_F_000 3232
_exptl_crystal_size_max 0.40
_exptl_crystal_size_mid 0.20
_exptl_crystal_size_min 0.20
_refine_diff_density_max 0.923
_refine_diff_density_min -0.982
_refine_diff_density_rms 0.076
_refine_ls_extinction_method none
_refine_ls_goodness_of_fit_all 1.043
_refine_ls_goodness_of_fit_obs 1.130
_refine_ls_hydrogen_treatment 'introduced, riding on the corresp. c-atom'
_refine_ls_matrix_type full
_refine_ls_number_parameters 1057
_refine_ls_number_reflns 10467
_refine_ls_number_restraints 152
_refine_ls_restrained_S_all 1.112
_refine_ls_restrained_S_obs 1.127
_refine_ls_R_factor_all 0.0981
_refine_ls_R_factor_obs 0.0620
_refine_ls_shift/esd_max 0.006
_refine_ls_shift/esd_mean 0.000
_refine_ls_structure_factor_coef Fsqd
_refine_ls_weighting_details 'w=1/[\s^2^(Fo^2^)+(0.0628P)^2^+18.3119P] where P=(Fo^2^+2Fc^2^)/3'
_refine_ls_weighting_scheme calc
_refine_ls_wR_factor_all 0.1694
_refine_ls_wR_factor_obs 0.1420
_reflns_number_observed 7751
_reflns_number_total 11040
_reflns_observed_criterion >2sigma(I)
_cod_data_source_file ic970583m_1.cif
_cod_data_source_block runeu3
_cod_depositor_comments
;
The following automatic conversions were performed:

'_refine_ls_weighting_scheme' value 'calc
w=1/[\s^2^(Fo^2^)+(0.0628P)^2^+18.3119P] where P=(Fo^2^+2Fc^2^)/3'
was changed to 'calc'. New tag '_refine_ls_weighting_details' was
created. The value of the new tag was set to
'w=1/[\s^2^(Fo^2^)+(0.0628P)^2^+18.3119P] where P=(Fo^2^+2Fc^2^)/3'.

Automatic conversion script
Id: cif_fix_values 3143 2015-03-26 13:38:13Z robertas 
;
_cod_original_cell_volume 7923.9(29)
_cod_database_code 4323751

loop_
_symmetry_equiv_pos_as_xyz
'x, y, z'
'-x, y, -z+1/2'
'-x, -y, -z'
'x, -y, z-1/2'

loop_
_atom_site_aniso_label
_atom_site_aniso_U_11
_atom_site_aniso_U_22
_atom_site_aniso_U_33
_atom_site_aniso_U_23
_atom_site_aniso_U_13
_atom_site_aniso_U_12
Ru1 0.0284(4) 0.0191(3) 0.0262(4) 0.000 0.0060(3) 0.000
P11 0.0318(8) 0.0250(8) 0.0540(11) -0.0108(7) 0.0105(8) -0.0043(6)
P12 0.0308(8) 0.0255(8) 0.0332(8) -0.0038(6) -0.0001(7) 0.0063(6)
C11 0.028(4) 0.055(5) 0.101(6) -0.039(4) -0.014(4) 0.007(3)
C12 0.051(4) 0.049(4) 0.055(4) -0.021(3) -0.014(3) 0.016(3)
C111 0.041(9) 0.028(8) 0.031(9) -0.004(7) 0.008(7) -0.009(7)
C112 0.067(14) 0.039(9) 0.113(18) -0.004(11) 0.050(13) -0.008(9)
C113 0.079(13) 0.045(10) 0.172(21) -0.026(11) 0.086(14) -0.013(9)
C114 0.082(18) 0.044(10) 0.064(12) 0.007(9) 0.036(12) -0.031(11)
C115 0.077(15) 0.026(8) 0.070(12) -0.001(7) 0.033(11) -0.014(8)
C116 0.033(7) 0.036(8) 0.045(7) -0.001(5) 0.011(6) -0.008(5)
C11A 0.029(8) 0.019(8) 0.025(9) 0.001(7) 0.004(6) 0.001(6)
C11B 0.037(10) 0.033(8) 0.046(10) 0.001(7) 0.018(8) -0.004(7)
C11C 0.047(9) 0.051(9) 0.059(9) 0.001(7) 0.023(8) -0.011(7)
C11D 0.048(15) 0.069(16) 0.097(18) -0.007(12) 0.024(12) 0.001(11)
C11E 0.080(19) 0.036(10) 0.091(16) 0.000(10) 0.026(15) -0.017(10)
C11F 0.048(9) 0.030(8) 0.049(8) -0.006(6) 0.024(7) -0.008(6)
C121 0.041(3) 0.022(3) 0.044(4) -0.003(3) 0.014(3) 0.000(2)
C122 0.074(6) 0.152(9) 0.036(4) -0.036(5) 0.015(4) -0.020(6)
C123 0.095(7) 0.173(11) 0.060(6) -0.060(7) 0.021(5) -0.024(7)
C124 0.182(12) 0.112(9) 0.079(7) 0.051(7) 0.068(8) 0.087(9)
C125 0.180(12) 0.070(7) 0.280(17) -0.044(9) 0.195(13) -0.039(8)
C126 0.147(9) 0.055(5) 0.249(14) -0.044(7) 0.162(10) -0.035(6)
C131 0.028(3) 0.026(3) 0.040(3) -0.002(2) 0.011(3) 0.000(2)
C132 0.056(5) 0.111(7) 0.058(5) 0.012(5) 0.017(4) 0.052(5)
C133 0.074(6) 0.171(10) 0.067(6) 0.020(6) 0.029(5) 0.080(7)
C134 0.051(5) 0.143(9) 0.097(7) -0.022(7) 0.038(5) -0.009(6)
C135 0.112(7) 0.068(5) 0.070(6) 0.011(4) 0.060(5) -0.005(5)
C136 0.106(7) 0.046(4) 0.064(5) 0.008(4) 0.031(5) 0.001(4)
C141 0.049(17) 0.024(11) 0.040(12) 0.000(8) 0.020(12) 0.014(8)
C142 0.046(8) 0.031(7) 0.048(9) 0.014(6) 0.016(7) 0.014(6)
C143 0.061(13) 0.027(9) 0.072(16) 0.021(9) 0.033(13) 0.019(8)
C144 0.092(18) 0.058(14) 0.049(13) 0.010(10) 0.028(12) 0.014(11)
C145 0.065(11) 0.046(9) 0.046(9) -0.001(7) 0.026(8) 0.003(8)
C146 0.049(11) 0.043(14) 0.045(16) 0.003(10) 0.030(11) 0.004(8)
C14A 0.050(16) 0.036(11) 0.034(10) -0.006(7) 0.011(10) 0.010(8)
C14B 0.056(8) 0.035(8) 0.030(7) 0.004(6) 0.013(6) 0.015(6)
C14C 0.065(13) 0.038(9) 0.058(13) 0.005(8) 0.016(11) -0.002(8)
C14D 0.086(15) 0.049(11) 0.067(15) 0.020(10) 0.037(13) -0.004(10)
C14E 0.092(14) 0.052(10) 0.051(10) 0.007(7) 0.043(10) 0.016(9)
C14F 0.133(31) 0.033(13) 0.036(12) 0.010(9) 0.028(16) 0.030(12)
Ru2 0.0287(4) 0.0197(3) 0.0264(4) 0.000 0.0069(3) 0.000
P21 0.0339(9) 0.0315(9) 0.0745(13) 0.0227(8) 0.0082(9) 0.0016(7)
P22 0.0473(10) 0.0313(8) 0.0269(8) 0.0036(6) -0.0021(7) -0.0115(7)
C21 0.051(6) 0.025(4) 0.286(18) 0.042(6) -0.004(7) -0.003(4)
C22 0.129(7) 0.026(4) 0.026(4) -0.001(3) -0.004(4) -0.024(4)
C211 0.042(4) 0.031(3) 0.047(4) 0.001(3) 0.004(3) 0.004(3)
C212 0.078(5) 0.041(4) 0.061(5) 0.012(3) 0.036(4) 0.027(4)
C213 0.106(7) 0.065(5) 0.094(6) 0.020(5) 0.063(6) 0.042(5)
C214 0.113(7) 0.074(6) 0.074(6) -0.025(5) 0.050(5) -0.026(5)
C215 0.080(6) 0.106(7) 0.044(4) 0.028(4) 0.011(4) -0.021(5)
C216 0.068(6) 0.112(7) 0.072(6) 0.056(5) 0.000(4) -0.013(5)
C221 0.042(8) 0.026(7) 0.034(7) 0.000(6) 0.007(6) -0.002(6)
C222 0.053(10) 0.039(9) 0.027(7) 0.014(6) 0.008(6) -0.008(8)
C223 0.040(9) 0.072(14) 0.039(13) 0.003(12) 0.002(8) -0.004(10)
C224 0.087(22) 0.136(26) 0.033(11) -0.004(14) 0.015(14) -0.031(20)
C225 0.049(8) 0.060(9) 0.042(8) 0.004(7) 0.020(6) -0.010(6)
C226 0.045(9) 0.044(10) 0.041(10) 0.012(8) 0.010(7) -0.009(7)
C22A 0.025(9) 0.026(9) 0.035(9) 0.002(7) 0.001(7) -0.008(8)
C22B 0.051(10) 0.051(12) 0.034(10) 0.009(9) 0.003(7) 0.016(9)
C22C 0.082(18) 0.051(15) 0.040(13) 0.015(11) 0.000(12) 0.013(16)
C22D 0.074(16) 0.070(14) 0.045(13) -0.011(13) 0.021(12) -0.028(13)
C22E 0.064(15) 0.124(22) 0.061(15) 0.007(13) 0.031(12) -0.016(15)
C22F 0.037(10) 0.056(14) 0.067(16) -0.011(11) 0.006(10) -0.019(9)
C231 0.037(3) 0.032(3) 0.033(3) 0.008(3) -0.001(3) -0.003(3)
C232 0.086(6) 0.040(4) 0.085(6) -0.016(4) 0.054(5) -0.005(4)
C233 0.148(9) 0.065(6) 0.120(8) -0.034(5) 0.104(7) -0.012(6)
C234 0.114(9) 0.109(8) 0.121(9) 0.064(7) 0.069(8) 0.059(7)
C235 0.042(5) 0.206(13) 0.074(6) 0.057(7) 0.008(4) -0.036(6)
C236 0.060(5) 0.180(11) 0.054(5) 0.038(6) -0.005(4) -0.052(6)
C241 0.050(9) 0.010(8) 0.027(8) -0.007(7) 0.010(7) -0.013(7)
C242 0.023(7) 0.047(10) 0.035(9) -0.002(7) 0.005(6) -0.002(7)
C243 0.030(16) 0.078(21) 0.016(12) -0.004(12) 0.006(10) -0.019(14)
C244 0.034(12) 0.071(26) 0.062(17) -0.017(12) 0.004(11) -0.004(11)
C245 0.040(9) 0.066(12) 0.047(9) -0.001(8) 0.027(8) -0.012(8)
C246 0.031(11) 0.070(23) 0.041(14) -0.006(10) -0.003(9) -0.001(10)
C24A 0.056(8) 0.018(8) 0.024(7) 0.000(6) 0.000(6) -0.014(7)
C24B 0.044(9) 0.071(12) 0.052(9) -0.028(8) -0.003(7) 0.000(8)
C24C 0.033(15) 0.077(20) 0.109(25) -0.020(17) -0.027(14) 0.018(13)
C24D 0.047(12) 0.058(18) 0.107(21) 0.008(12) 0.011(12) -0.004(9)
C24E 0.037(8) 0.075(11) 0.054(9) 0.009(8) 0.003(6) -0.004(7)
C24F 0.058(13) 0.061(17) 0.039(11) 0.020(8) 0.013(9) -0.016(11)
B 0.036(4) 0.042(4) 0.031(4) -0.004(3) 0.005(3) -0.003(3)
C311 0.032(3) 0.045(4) 0.030(3) 0.005(3) -0.006(3) -0.005(3)
C312 0.040(4) 0.043(4) 0.087(5) -0.001(4) 0.020(4) -0.001(3)
C313 0.057(5) 0.075(6) 0.105(7) 0.013(5) 0.035(5) 0.016(4)
C314 0.038(4) 0.102(7) 0.060(5) 0.016(5) 0.008(4) -0.005(4)
C315 0.057(5) 0.101(7) 0.048(4) -0.001(4) 0.014(4) -0.048(5)
C316 0.065(5) 0.062(5) 0.035(4) -0.003(3) 0.011(3) -0.021(4)
C321 0.045(4) 0.044(4) 0.034(3) -0.009(3) 0.000(3) -0.007(3)
C322 0.044(4) 0.053(4) 0.037(4) -0.006(3) 0.003(3) -0.001(3)
C323 0.058(5) 0.097(7) 0.041(4) -0.018(4) 0.011(3) 0.010(4)
C324 0.066(5) 0.079(6) 0.067(6) -0.039(5) 0.004(4) 0.014(4)
C325 0.091(6) 0.050(5) 0.067(6) -0.017(4) 0.002(5) 0.009(4)
C326 0.082(5) 0.046(4) 0.048(4) -0.003(3) 0.006(4) -0.002(4)
C331 0.045(4) 0.042(3) 0.020(3) -0.002(3) 0.005(3) 0.004(3)
C332 0.054(4) 0.050(4) 0.035(4) 0.005(3) 0.005(3) -0.005(3)
C333 0.082(6) 0.054(4) 0.046(4) 0.012(3) 0.008(4) 0.000(4)
C334 0.099(6) 0.053(5) 0.059(5) 0.011(4) 0.030(5) -0.009(5)
C335 0.076(5) 0.047(4) 0.053(5) -0.003(4) 0.017(4) -0.018(4)
C336 0.051(4) 0.043(4) 0.036(3) -0.005(3) 0.009(3) -0.004(3)
C341 0.035(3) 0.027(3) 0.038(3) -0.003(3) 0.006(3) -0.004(3)
C342 0.035(3) 0.039(3) 0.033(3) 0.003(3) 0.008(3) 0.001(3)
C343 0.065(5) 0.048(4) 0.034(4) 0.009(3) 0.010(3) 0.002(3)
C344 0.057(4) 0.032(3) 0.046(4) 0.010(3) -0.012(3) 0.006(3)
C345 0.036(3) 0.029(3) 0.069(5) 0.003(3) 0.006(3) 0.003(3)
C346 0.043(4) 0.040(4) 0.047(4) -0.004(3) 0.014(3) 0.003(3)
C1 0.198(13) 0.148(11) 0.143(11) 0.081(9) 0.102(10) 0.088(10)
Cl11 0.161(3) 0.175(3) 0.159(3) 0.081(3) 0.048(2) 0.095(3)
Cl12 0.177(4) 0.107(3) 0.350(6) 0.037(3) 0.162(4) 0.016(2)
C2 0.073(5) 0.071(5) 0.085(6) 0.023(5) 0.025(5) 0.008(4)
Cl21 0.065(2) 0.145(3) 0.173(3) 0.028(2) 0.015(2) -0.025(2)
Cl22 0.155(3) 0.091(2) 0.099(2) -0.0074(15) 0.050(2) 0.008(2)
C3 0.146(15) 0.269(23) 0.396(31) 0.235(23) 0.017(18) -0.016(15)
Cl31 0.200(5) 0.351(7) 0.210(5) 0.134(5) 0.110(4) 0.137(5)
Cl32 0.116(3) 0.577(13) 0.183(5) -0.090(6) -0.023(3) 0.084(6)

loop_
_atom_site_label
_atom_site_type_symbol
_atom_site_fract_x
_atom_site_fract_y
_atom_site_fract_z
_atom_site_U_iso_or_equiv
_atom_site_thermal_displace_type
_atom_site_occupancy
_atom_site_calc_flag
_atom_site_refinement_flags
_atom_site_disorder_group
Ru1 Ru 0.0000 0.13347(5) 0.2500 0.0246(2) Uani 1 d S .
P11 P 0.05944(6) 0.25518(12) 0.30316(7) 0.0368(4) Uani 1 d . .
P12 P 0.06357(6) 0.01032(11) 0.29603(6) 0.0310(4) Uani 1 d . .
C11 C 0.1223(3) 0.1879(5) 0.3396(3) 0.066(2) Uani 1 d . .
H11A H 0.1504(3) 0.1893(5) 0.3179(3) 0.079 Uiso 1 calc R .
H11B H 0.1373(3) 0.2263(5) 0.3731(3) 0.079 Uiso 1 calc R .
C12 C 0.1108(3) 0.0760(5) 0.3519(3) 0.056(2) Uani 1 d . .
H12A H 0.0946(3) 0.0745(5) 0.3835(3) 0.067 Uiso 1 calc R .
H12B H 0.1459(3) 0.0363(5) 0.3606(3) 0.067 Uiso 1 calc R .
C111 C 0.1002(6) 0.3651(10) 0.2880(6) 0.033(4) Uani 0.517(11) d PD 1
H111 H 0.1268(6) 0.3836(10) 0.3218(6) 0.040 Uiso 0.517(11) calc PR 1
C112 C 0.1344(7) 0.3365(11) 0.2481(9) 0.068(6) Uani 0.517(11) d PD 1
H11C H 0.1096(7) 0.3166(11) 0.2139(9) 0.082 Uiso 0.517(11) calc PR 1
H11D H 0.1577(7) 0.2744(11) 0.2613(9) 0.082 Uiso 0.517(11) calc PR 1
C113 C 0.1711(7) 0.4291(12) 0.2388(9) 0.089(7) Uani 0.517(11) d PD 1
H11E H 0.1992(7) 0.4427(12) 0.2719(9) 0.107 Uiso 0.517(11) calc PR 1
H11F H 0.1905(7) 0.4097(12) 0.2106(9) 0.107 Uiso 0.517(11) calc PR 1
C114 C 0.1382(9) 0.5276(12) 0.2229(8) 0.060(7) Uani 0.517(11) d PD 1
H11G H 0.1635(9) 0.5868(12) 0.2202(8) 0.072 Uiso 0.517(11) calc PR 1
H11H H 0.1138(9) 0.5170(12) 0.1874(8) 0.072 Uiso 0.517(11) calc PR 1
C115 C 0.1045(8) 0.5563(11) 0.2613(8) 0.055(6) Uani 0.517(11) d PD 1
H11I H 0.0814(8) 0.6184(11) 0.2478(8) 0.066 Uiso 0.517(11) calc PR 1
H11J H 0.1290(8) 0.5764(11) 0.2956(8) 0.066 Uiso 0.517(11) calc PR 1
C116 C 0.0666(4) 0.4627(8) 0.2707(5) 0.038(3) Uani 0.517(11) d PD 1
H11K H 0.0466(4) 0.4829(8) 0.2984(5) 0.045 Uiso 0.517(11) calc PR 1
H11L H 0.0391(4) 0.4479(8) 0.2374(5) 0.045 Uiso 0.517(11) calc PR 1
C11A C 0.0820(6) 0.3758(11) 0.2646(5) 0.025(4) Uani 0.483(11) d PD 2
H11M H 0.0478(6) 0.4125(11) 0.2454(5) 0.030 Uiso 0.483(11) calc PR 2
C11B C 0.1130(7) 0.3410(11) 0.2233(6) 0.038(4) Uani 0.483(11) d PD 2
H11N H 0.0901(7) 0.2910(11) 0.1982(6) 0.045 Uiso 0.483(11) calc PR 2
H11O H 0.1471(7) 0.3037(11) 0.2410(6) 0.045 Uiso 0.483(11) calc PR 2
C11C C 0.1279(6) 0.4366(10) 0.1924(5) 0.050(4) Uani 0.483(11) d PD 2
H11P H 0.1484(6) 0.4123(10) 0.1658(5) 0.060 Uiso 0.483(11) calc PR 2
H11Q H 0.0939(6) 0.4723(10) 0.1733(5) 0.060 Uiso 0.483(11) calc PR 2
C11D C 0.1631(8) 0.5136(17) 0.2309(9) 0.070(8) Uani 0.483(11) d PD 2
H11R H 0.1976(8) 0.4785(17) 0.2492(9) 0.084 Uiso 0.483(11) calc PR 2
H11S H 0.1728(8) 0.5753(17) 0.2111(9) 0.084 Uiso 0.483(11) calc PR 2
C11E C 0.1319(9) 0.5498(13) 0.2706(8) 0.068(8) Uani 0.483(11) d PD 2
H11T H 0.0982(9) 0.5869(13) 0.2520(8) 0.082 Uiso 0.483(11) calc PR 2
H11U H 0.1547(9) 0.6007(13) 0.2953(8) 0.082 Uiso 0.483(11) calc PR 2
C11F C 0.1160(5) 0.4560(9) 0.3029(5) 0.040(4) Uani 0.483(11) d PD 2
H11V H 0.1496(5) 0.4216(9) 0.3237(5) 0.048 Uiso 0.483(11) calc PR 2
H11W H 0.0942(5) 0.4823(9) 0.3280(5) 0.048 Uiso 0.483(11) calc PR 2
C121 C 0.0287(2) 0.3149(4) 0.3561(2) 0.0351(14) Uani 1 d D .
H121 H 0.0031(2) 0.3718(4) 0.3385(2) 0.042 Uiso 1 calc R .
C122 C 0.0672(3) 0.3655(8) 0.4022(3) 0.087(3) Uani 1 d D .
H12C H 0.0913(3) 0.4161(8) 0.3888(3) 0.105 Uiso 1 calc R .
H12D H 0.0909(3) 0.3103(8) 0.4229(3) 0.105 Uiso 1 calc R .
C123 C 0.0367(4) 0.4237(9) 0.4385(4) 0.109(4) Uani 1 d D .
H12E H 0.0636(4) 0.4562(9) 0.4683(4) 0.130 Uiso 1 calc R .
H12F H 0.0143(4) 0.4812(9) 0.4183(4) 0.130 Uiso 1 calc R .
C124 C 0.0008(5) 0.3522(9) 0.4598(4) 0.119(5) Uani 1 d D .
H12G H 0.0238(5) 0.3026(9) 0.4851(4) 0.142 Uiso 1 calc R .
H12H H -0.0216(5) 0.3940(9) 0.4796(4) 0.142 Uiso 1 calc R .
C125 C -0.0357(5) 0.2915(8) 0.4183(6) 0.154(6) Uani 1 d D .
H12I H -0.0643(5) 0.3396(8) 0.3982(6) 0.185 Uiso 1 calc R .
H12J H -0.0546(5) 0.2369(8) 0.4353(6) 0.185 Uiso 1 calc R .
C126 C -0.0059(4) 0.2357(7) 0.3781(5) 0.132(5) Uani 1 d D .
H12K H 0.0178(4) 0.1780(7) 0.3963(5) 0.158 Uiso 1 calc R .
H12L H -0.0336(4) 0.2042(7) 0.3486(5) 0.158 Uiso 1 calc R .
C131 C 0.1093(2) -0.0457(4) 0.2544(2) 0.0308(13) Uani 1 d D .
H131 H 0.0880(2) -0.1036(4) 0.2326(2) 0.037 Uiso 1 calc R .
C132 C 0.1625(3) -0.0950(7) 0.2849(3) 0.075(3) Uani 1 d D .
H13A H 0.1544(3) -0.1477(7) 0.3105(3) 0.089 Uiso 1 calc R .
H13B H 0.1864(3) -0.0396(7) 0.3051(3) 0.089 Uiso 1 calc R .
C133 C 0.1920(4) -0.1491(9) 0.2458(3) 0.102(4) Uani 1 d D .
H13C H 0.2267(4) -0.1810(9) 0.2660(3) 0.122 Uiso 1 calc R .
H13D H 0.1686(4) -0.2070(9) 0.2274(3) 0.122 Uiso 1 calc R .
C134 C 0.2048(3) -0.0751(8) 0.2057(4) 0.094(3) Uani 1 d D .
H13E H 0.2325(3) -0.0230(8) 0.2234(4) 0.112 Uiso 1 calc R .
H13F H 0.2207(3) -0.1151(8) 0.1797(4) 0.112 Uiso 1 calc R .
C135 C 0.1549(4) -0.0185(6) 0.1773(3) 0.078(3) Uani 1 d D .
H13G H 0.1302(4) -0.0693(6) 0.1543(3) 0.093 Uiso 1 calc R .
H13H H 0.1657(4) 0.0361(6) 0.1540(3) 0.093 Uiso 1 calc R .
C136 C 0.1232(4) 0.0350(5) 0.2151(3) 0.070(2) Uani 1 d D .
H13I H 0.1459(4) 0.0925(5) 0.2349(3) 0.084 Uiso 1 calc R .
H13J H 0.0889(4) 0.0667(5) 0.1941(3) 0.084 Uiso 1 calc R .
C141 C 0.0355(11) -0.1119(15) 0.3260(10) 0.036(7) Uani 0.486(12) d PD 1
H141 H 0.0077(11) -0.1445(15) 0.2963(10) 0.043 Uiso 0.486(12) calc PR 1
C142 C 0.0766(5) -0.1992(9) 0.3472(5) 0.041(4) Uani 0.486(12) d PD 1
H14A H 0.0952(5) -0.2220(9) 0.3189(5) 0.049 Uiso 0.486(12) calc PR 1
H14B H 0.1050(5) -0.1717(9) 0.3773(5) 0.049 Uiso 0.486(12) calc PR 1
C143 C 0.0478(8) -0.2932(12) 0.3657(9) 0.050(6) Uani 0.486(12) d PD 1
H14C H 0.0219(8) -0.3244(12) 0.3347(9) 0.060 Uiso 0.486(12) calc PR 1
H14D H 0.0755(8) -0.3479(12) 0.3805(9) 0.060 Uiso 0.486(12) calc PR 1
C144 C 0.0167(8) -0.2625(16) 0.4074(8) 0.065(7) Uani 0.486(12) d PD 1
H14E H 0.0427(8) -0.2354(16) 0.4393(8) 0.078 Uiso 0.486(12) calc PR 1
H14F H -0.0020(8) -0.3255(16) 0.4179(8) 0.078 Uiso 0.486(12) calc PR 1
C145 C -0.0257(7) -0.1778(11) 0.3858(6) 0.050(4) Uani 0.486(12) d PD 1
H14G H -0.0453(7) -0.1566(11) 0.4136(6) 0.060 Uiso 0.486(12) calc PR 1
H14H H -0.0531(7) -0.2059(11) 0.3551(6) 0.060 Uiso 0.486(12) calc PR 1
C146 C 0.0039(14) -0.0809(13) 0.3684(13) 0.042(8) Uani 0.486(12) d PD 1
H14I H -0.0235(14) -0.0256(13) 0.3539(13) 0.051 Uiso 0.486(12) calc PR 1
H14J H 0.0299(14) -0.0510(13) 0.3996(13) 0.051 Uiso 0.486(12) calc PR 1
C14A C 0.0529(11) -0.1026(14) 0.3352(9) 0.040(8) Uani 0.514(12) d PD 2
H14K H 0.0901(11) -0.1208(14) 0.3570(9) 0.048 Uiso 0.514(12) calc PR 2
C14B C 0.0319(5) -0.2027(9) 0.3063(4) 0.040(4) Uani 0.514(12) d PD 2
H14L H 0.0558(5) -0.2215(9) 0.2818(4) 0.048 Uiso 0.514(12) calc PR 2
H14M H -0.0056(5) -0.1903(9) 0.2846(4) 0.048 Uiso 0.514(12) calc PR 2
C14C C 0.0305(9) -0.2945(12) 0.3439(7) 0.053(6) Uani 0.514(12) d PD 2
H14N H 0.0148(9) -0.3574(12) 0.3231(7) 0.064 Uiso 0.514(12) calc PR 2
H14O H 0.0685(9) -0.3119(12) 0.3629(7) 0.064 Uiso 0.514(12) calc PR 2
C14D C -0.0032(9) -0.2688(14) 0.3838(7) 0.064(7) Uani 0.514(12) d PD 2
H14P H -0.0001(9) -0.3276(14) 0.4097(7) 0.077 Uiso 0.514(12) calc PR 2
H14Q H -0.0423(9) -0.2625(14) 0.3652(7) 0.077 Uiso 0.514(12) calc PR 2
C14E C 0.0150(8) -0.1676(11) 0.4131(6) 0.061(5) Uani 0.514(12) d PD 2
H14R H 0.0517(8) -0.1785(11) 0.4368(6) 0.073 Uiso 0.514(12) calc PR 2
H14S H -0.0111(8) -0.1493(11) 0.4355(6) 0.073 Uiso 0.514(12) calc PR 2
C14F C 0.0183(16) -0.0755(12) 0.3756(13) 0.066(11) Uani 0.514(12) d PD 2
H14T H 0.0346(16) -0.0133(12) 0.3967(13) 0.079 Uiso 0.514(12) calc PR 2
H14U H -0.0194(16) -0.0561(12) 0.3564(13) 0.079 Uiso 0.514(12) calc PR 2
Ru2 Ru 0.5000 0.60647(5) 0.7500 0.0248(2) Uani 1 d S .
P21 P 0.55302(7) 0.46721(13) 0.79431(8) 0.0472(5) Uani 1 d . .
P22 P 0.54536(7) 0.74565(12) 0.80173(6) 0.0368(4) Uani 1 d . .
C21 C 0.5166(4) 0.3403(6) 0.7755(7) 0.127(6) Uani 1 d D .
H21Y H 0.4916(43) 0.3279(102) 0.8002(39) 0.179(58) Uiso 1 d D .
H21Z H 0.5425(21) 0.2810(38) 0.7810(25) 0.063(20) Uiso 1 d D .
C22 C 0.5298(4) 0.8720(5) 0.7663(3) 0.063(2) Uani 1 d D .
H22Y H 0.5311(28) 0.9282(41) 0.7926(22) 0.075(22) Uiso 1 d D .
H22Z H 0.5508(27) 0.8760(60) 0.7390(23) 0.084(26) Uiso 1 d D .
C211 C 0.6191(2) 0.4497(4) 0.7735(2) 0.0408(15) Uani 1 d D .
H211 H 0.6448(2) 0.5038(4) 0.7936(2) 0.049 Uiso 1 calc R .
C212 C 0.6475(3) 0.3436(5) 0.7862(3) 0.057(2) Uani 1 d D .
H21A H 0.6245(3) 0.2870(5) 0.7659(3) 0.068 Uiso 1 calc R .
H21B H 0.6522(3) 0.3282(5) 0.8245(3) 0.068 Uiso 1 calc R .
C213 C 0.7037(3) 0.3449(7) 0.7718(3) 0.082(3) Uani 1 d D .
H21C H 0.7274(3) 0.3982(7) 0.7940(3) 0.098 Uiso 1 calc R .
H21D H 0.7214(3) 0.2748(7) 0.7800(3) 0.098 Uiso 1 calc R .
C214 C 0.6997(4) 0.3701(7) 0.7142(3) 0.083(3) Uani 1 d D .
H21E H 0.7371(4) 0.3744(7) 0.7072(3) 0.099 Uiso 1 calc R .
H21F H 0.6796(4) 0.3127(7) 0.6919(3) 0.099 Uiso 1 calc R .
C215 C 0.6707(3) 0.4719(7) 0.6998(3) 0.077(3) Uani 1 d D .
H21G H 0.6654(3) 0.4835(7) 0.6610(3) 0.092 Uiso 1 calc R .
H21H H 0.6937(3) 0.5305(7) 0.7182(3) 0.092 Uiso 1 calc R .
C216 C 0.6147(3) 0.4738(7) 0.7148(3) 0.087(3) Uani 1 d D .
H21I H 0.5978(3) 0.5445(7) 0.7065(3) 0.104 Uiso 1 calc R .
H21J H 0.5902(3) 0.4210(7) 0.6930(3) 0.104 Uiso 1 calc R .
C221 C 0.5697(5) 0.4281(12) 0.8608(5) 0.034(3) Uani 0.548(14) d PD 1
H221 H 0.5833(5) 0.3536(12) 0.8610(5) 0.041 Uiso 0.548(14) calc PR 1
C222 C 0.6157(6) 0.4908(12) 0.8945(4) 0.040(3) Uani 0.548(14) d PD 1
H22A H 0.6046(6) 0.5661(12) 0.8944(4) 0.048 Uiso 0.548(14) calc PR 1
H22B H 0.6485(6) 0.4865(12) 0.8789(4) 0.048 Uiso 0.548(14) calc PR 1
C223 C 0.6306(7) 0.4509(35) 0.9516(6) 0.051(6) Uani 0.548(14) d PD 1
H22C H 0.6461(7) 0.3786(35) 0.9523(6) 0.062 Uiso 0.548(14) calc PR 1
H22D H 0.6591(7) 0.4974(35) 0.9730(6) 0.062 Uiso 0.548(14) calc PR 1
C224 C 0.5806(8) 0.4493(32) 0.9758(7) 0.085(10) Uani 0.548(14) d PD 1
H22E H 0.5908(8) 0.4165(32) 1.0115(7) 0.102 Uiso 0.548(14) calc PR 1
H22F H 0.5689(8) 0.5230(32) 0.9803(7) 0.102 Uiso 0.548(14) calc PR 1
C225 C 0.5347(5) 0.3914(11) 0.9438(4) 0.049(4) Uani 0.548(14) d PD 1
H22G H 0.5021(5) 0.4014(11) 0.9592(4) 0.059 Uiso 0.548(14) calc PR 1
H22H H 0.5437(5) 0.3150(11) 0.9457(4) 0.059 Uiso 0.548(14) calc PR 1
C226 C 0.5198(5) 0.4250(13) 0.8850(6) 0.043(4) Uani 0.548(14) d PD 1
H22I H 0.4926(5) 0.3747(13) 0.8648(6) 0.052 Uiso 0.548(14) calc PR 1
H22J H 0.5026(5) 0.4960(13) 0.8821(6) 0.052 Uiso 0.548(14) calc PR 1
C22A C 0.5750(6) 0.4834(14) 0.8761(6) 0.030(4) Uani 0.452(14) d PD 2
H22K H 0.5837(6) 0.5601(14) 0.8827(6) 0.036 Uiso 0.452(14) calc PR 2
C22B C 0.6263(6) 0.4244(16) 0.9036(6) 0.047(5) Uani 0.452(14) d PD 2
H22L H 0.6567(6) 0.4417(16) 0.8860(6) 0.056 Uiso 0.452(14) calc PR 2
H22M H 0.6195(6) 0.3473(16) 0.9001(6) 0.056 Uiso 0.452(14) calc PR 2
C22C C 0.6435(8) 0.4530(39) 0.9624(8) 0.060(9) Uani 0.452(14) d PD 2
H22N H 0.6755(8) 0.4091(39) 0.9794(8) 0.072 Uiso 0.452(14) calc PR 2
H22O H 0.6550(8) 0.5282(39) 0.9659(8) 0.072 Uiso 0.452(14) calc PR 2
C22D C 0.5973(10) 0.4356(30) 0.9905(7) 0.062(8) Uani 0.452(14) d PD 2
H22P H 0.5912(10) 0.3586(30) 0.9932(7) 0.074 Uiso 0.452(14) calc PR 2
H22Q H 0.6085(10) 0.4640(30) 1.0271(7) 0.074 Uiso 0.452(14) calc PR 2
C22E C 0.5457(8) 0.4857(23) 0.9639(7) 0.080(8) Uani 0.452(14) d PD 2
H22R H 0.5496(8) 0.5634(23) 0.9683(7) 0.096 Uiso 0.452(14) calc PR 2
H22S H 0.5162(8) 0.4624(23) 0.9814(7) 0.096 Uiso 0.452(14) calc PR 2
C22F C 0.5284(7) 0.4599(18) 0.9040(7) 0.054(7) Uani 0.452(14) d PD 2
H22T H 0.5182(7) 0.3842(18) 0.8994(7) 0.065 Uiso 0.452(14) calc PR 2
H22U H 0.4957(7) 0.5026(18) 0.8877(7) 0.065 Uiso 0.452(14) calc PR 2
C231 C 0.5208(2) 0.7649(4) 0.8642(2) 0.0355(14) Uani 1 d D .
H231 H 0.5412(2) 0.7120(4) 0.8901(2) 0.043 Uiso 1 calc R .
C232 C 0.5324(3) 0.8716(5) 0.8910(3) 0.065(2) Uani 1 d D .
H23A H 0.5105(3) 0.9267(5) 0.8684(3) 0.078 Uiso 1 calc R .
H23B H 0.5718(3) 0.8891(5) 0.8952(3) 0.078 Uiso 1 calc R .
C233 C 0.5177(4) 0.8704(7) 0.9457(4) 0.099(4) Uani 1 d D .
H23C H 0.5413(4) 0.8180(7) 0.9687(4) 0.119 Uiso 1 calc R .
H23D H 0.5256(4) 0.9409(7) 0.9624(4) 0.119 Uiso 1 calc R .
C234 C 0.4603(4) 0.8442(8) 0.9424(4) 0.108(4) Uani 1 d D .
H23E H 0.4370(4) 0.9027(8) 0.9244(4) 0.130 Uiso 1 calc R .
H23F H 0.4540(4) 0.8376(8) 0.9788(4) 0.130 Uiso 1 calc R .
C235 C 0.4434(3) 0.7437(10) 0.9129(3) 0.108(4) Uani 1 d D .
H23G H 0.4030(3) 0.7361(10) 0.9067(3) 0.130 Uiso 1 calc R .
H23H H 0.4603(3) 0.6832(10) 0.9350(3) 0.130 Uiso 1 calc R .
C236 C 0.4607(3) 0.7395(9) 0.8581(3) 0.100(4) Uani 1 d D .
H23I H 0.4532(3) 0.6679(9) 0.8426(3) 0.121 Uiso 1 calc R .
H23J H 0.4384(3) 0.7909(9) 0.8334(3) 0.121 Uiso 1 calc R .
C241 C 0.6163(5) 0.7850(13) 0.8244(5) 0.029(4) Uani 0.449(14) d PD 1
H241 H 0.6173(5) 0.8609(13) 0.8357(5) 0.035 Uiso 0.449(14) calc PR 1
C242 C 0.6474(5) 0.7194(14) 0.8706(5) 0.035(4) Uani 0.449(14) d PD 1
H24A H 0.6467(5) 0.6441(14) 0.8599(5) 0.042 Uiso 0.449(14) calc PR 1
H24B H 0.6290(5) 0.7253(14) 0.9008(5) 0.042 Uiso 0.449(14) calc PR 1
C243 C 0.7072(7) 0.7567(30) 0.8884(5) 0.041(10) Uani 0.449(14) d PD 1
H24C H 0.7079(7) 0.8314(30) 0.9000(5) 0.049 Uiso 0.449(14) calc PR 1
H24D H 0.7263(7) 0.7135(30) 0.9190(5) 0.049 Uiso 0.449(14) calc PR 1
C244 C 0.7367(7) 0.7467(31) 0.8438(8) 0.057(10) Uani 0.449(14) d PD 1
H24E H 0.7388(7) 0.6713(31) 0.8340(8) 0.068 Uiso 0.449(14) calc PR 1
H24F H 0.7747(7) 0.7739(31) 0.8555(8) 0.068 Uiso 0.449(14) calc PR 1
C245 C 0.7065(5) 0.8091(14) 0.7959(5) 0.048(5) Uani 0.449(14) d PD 1
H24G H 0.7250(5) 0.7984(14) 0.7661(5) 0.058 Uiso 0.449(14) calc PR 1
H24H H 0.7083(5) 0.8854(14) 0.8047(5) 0.058 Uiso 0.449(14) calc PR 1
C246 C 0.6456(8) 0.7749(35) 0.7781(7) 0.049(9) Uani 0.449(14) d PD 1
H24I H 0.6268(8) 0.8200(35) 0.7482(7) 0.059 Uiso 0.449(14) calc PR 1
H24J H 0.6437(8) 0.7006(35) 0.7656(7) 0.059 Uiso 0.449(14) calc PR 1
C24A C 0.6245(5) 0.7303(12) 0.8223(4) 0.034(4) Uani 0.551(14) d PD 2
H24K H 0.6311(5) 0.6547(12) 0.8334(4) 0.041 Uiso 0.551(14) calc PR 2
C24B C 0.6519(5) 0.7961(14) 0.8707(5) 0.058(4) Uani 0.551(14) d PD 2
H24L H 0.6336(5) 0.7823(14) 0.9004(5) 0.069 Uiso 0.551(14) calc PR 2
H24M H 0.6481(5) 0.8723(14) 0.8618(5) 0.069 Uiso 0.551(14) calc PR 2
C24C C 0.7134(7) 0.7668(27) 0.8877(7) 0.080(13) Uani 0.551(14) d PD 2
H24N H 0.7310(7) 0.8115(27) 0.9183(7) 0.096 Uiso 0.551(14) calc PR 2
H24O H 0.7168(7) 0.6921(27) 0.8996(7) 0.096 Uiso 0.551(14) calc PR 2
C24D C 0.7429(7) 0.7811(26) 0.8443(9) 0.071(11) Uani 0.551(14) d PD 2
H24P H 0.7815(7) 0.7576(26) 0.8566(9) 0.086 Uiso 0.551(14) calc PR 2
H24Q H 0.7432(7) 0.8571(26) 0.8351(9) 0.086 Uiso 0.551(14) calc PR 2
C24E C 0.7157(4) 0.7184(13) 0.7952(5) 0.057(4) Uani 0.551(14) d PD 2
H24R H 0.7197(4) 0.6418(13) 0.8031(5) 0.068 Uiso 0.551(14) calc PR 2
H24S H 0.7345(4) 0.7340(13) 0.7660(5) 0.068 Uiso 0.551(14) calc PR 2
C24F C 0.6545(6) 0.7464(28) 0.7774(6) 0.053(8) Uani 0.551(14) d PD 2
H24T H 0.6507(6) 0.8211(28) 0.7656(6) 0.063 Uiso 0.551(14) calc PR 2
H24U H 0.6373(6) 0.7014(28) 0.7468(6) 0.063 Uiso 0.551(14) calc PR 2
B B 0.2632(3) 0.9766(5) -0.0162(3) 0.037(2) Uani 1 d . .
C311 C 0.2005(2) 0.9822(5) -0.0060(2) 0.0381(14) Uani 1 d . .
C312 C 0.1811(3) 1.0733(5) 0.0136(3) 0.055(2) Uani 1 d . .
H312 H 0.2037(3) 1.1346(5) 0.0183(3) 0.066 Uiso 1 calc R .
C313 C 0.1298(3) 1.0789(7) 0.0266(3) 0.076(2) Uani 1 d . .
H313 H 0.1189(3) 1.1432(7) 0.0404(3) 0.092 Uiso 1 calc R .
C314 C 0.0949(3) 0.9943(7) 0.0200(3) 0.067(2) Uani 1 d . .
H314 H 0.0595(3) 0.9989(7) 0.0279(3) 0.080 Uiso 1 calc R .
C315 C 0.1129(3) 0.9033(7) 0.0017(3) 0.068(2) Uani 1 d . .
H315 H 0.0903(3) 0.8420(7) -0.0015(3) 0.082 Uiso 1 calc R .
C316 C 0.1638(3) 0.8971(6) -0.0125(2) 0.054(2) Uani 1 d . .
H316 H 0.1737(3) 0.8329(6) -0.0271(2) 0.065 Uiso 1 calc R .
C321 C 0.2687(2) 0.8894(5) -0.0622(2) 0.0423(15) Uani 1 d . .
C322 C 0.2713(2) 0.9150(5) -0.1143(2) 0.046(2) Uani 1 d . .
H322 H 0.2700(2) 0.9874(5) -0.1244(2) 0.055 Uiso 1 calc R .
C323 C 0.2757(3) 0.8386(7) -0.1519(3) 0.065(2) Uani 1 d . .
H323 H 0.2774(3) 0.8596(7) -0.1868(3) 0.078 Uiso 1 calc R .
C324 C 0.2775(3) 0.7338(7) -0.1389(3) 0.073(2) Uani 1 d . .
H324 H 0.2806(3) 0.6817(7) -0.1646(3) 0.087 Uiso 1 calc R .
C325 C 0.2748(3) 0.7050(6) -0.0893(3) 0.072(2) Uani 1 d . .
H325 H 0.2760(3) 0.6320(6) -0.0801(3) 0.086 Uiso 1 calc R .
C326 C 0.2703(3) 0.7807(5) -0.0512(3) 0.060(2) Uani 1 d . .
H326 H 0.2683(3) 0.7578(5) -0.0166(3) 0.072 Uiso 1 calc R .
C331 C 0.2794(2) 1.0950(5) -0.0344(2) 0.0360(14) Uani 1 d . .
C332 C 0.2444(3) 1.1496(5) -0.0765(2) 0.047(2) Uani 1 d . .
H332 H 0.2108(3) 1.1166(5) -0.0936(2) 0.057 Uiso 1 calc R .
C333 C 0.2562(3) 1.2478(6) -0.0941(3) 0.061(2) Uani 1 d . .
H333 H 0.2311(3) 1.2806(6) -0.1227(3) 0.073 Uiso 1 calc R .
C334 C 0.3036(4) 1.2983(6) -0.0707(3) 0.068(2) Uani 1 d . .
H334 H 0.3114(4) 1.3664(6) -0.0828(3) 0.082 Uiso 1 calc R .
C335 C 0.3398(3) 1.2508(5) -0.0299(3) 0.059(2) Uani 1 d . .
H335 H 0.3729(3) 1.2857(5) -0.0132(3) 0.070 Uiso 1 calc R .
C336 C 0.3276(3) 1.1496(5) -0.0129(2) 0.044(2) Uani 1 d . .
H336 H 0.3538(3) 1.1167(5) 0.0148(2) 0.052 Uiso 1 calc R .
C341 C 0.3059(2) 0.9418(4) 0.0398(2) 0.0339(13) Uani 1 d . .
C342 C 0.2926(2) 0.9404(4) 0.0893(2) 0.0358(14) Uani 1 d . .
H342 H 0.2562(2) 0.9584(4) 0.0916(2) 0.043 Uiso 1 calc R .
C343 C 0.3307(3) 0.9136(5) 0.1354(2) 0.049(2) Uani 1 d . .
H343 H 0.3199(3) 0.9133(5) 0.1685(2) 0.059 Uiso 1 calc R .
C344 C 0.3835(3) 0.8876(5) 0.1340(3) 0.049(2) Uani 1 d . .
H344 H 0.4097(3) 0.8710(5) 0.1657(3) 0.058 Uiso 1 calc R .
C345 C 0.3981(3) 0.8860(4) 0.0855(3) 0.045(2) Uani 1 d . .
H345 H 0.4344(3) 0.8666(4) 0.0835(3) 0.054 Uiso 1 calc R .
C346 C 0.3598(2) 0.9127(5) 0.0396(3) 0.043(2) Uani 1 d . .
H346 H 0.3707(2) 0.9111(5) 0.0066(3) 0.051 Uiso 1 calc R .
C1 C 0.1977(6) 1.3850(10) -0.0077(5) 0.153(6) Uani 1 d D .
H1A H 0.2015(6) 1.3163(10) -0.0250(5) 0.183 Uiso 1 calc R .
H1B H 0.2329(6) 1.3982(10) 0.0181(5) 0.183 Uiso 1 calc R .
Cl11 Cl 0.1903(2) 1.4804(3) -0.05521(15) 0.163(2) Uani 1 d D .
Cl12 Cl 0.1497(2) 1.3718(3) 0.0259(2) 0.195(2) Uani 1 d D .
C2 C 0.3775(3) 1.1007(7) -0.1353(3) 0.075(2) Uani 1 d . .
H2A H 0.3475(3) 1.1476(7) -0.1299(3) 0.090 Uiso 1 calc R .
H2B H 0.3782(3) 1.0379(7) -0.1122(3) 0.090 Uiso 1 calc R .
Cl21 Cl 0.43964(10) 1.1672(3) -0.11666(14) 0.1297(11) Uani 1 d D .
Cl22 Cl 0.36384(13) 1.0598(2) -0.20159(11) 0.1115(9) Uani 1 d D .
C3 C 0.1930(7) 0.6814(16) 0.0761(9) 0.277(14) Uani 1 d . .
H3A H 0.1836(7) 0.6894(16) 0.0370(9) 0.332 Uiso 1 calc R .
H3B H 0.2062(7) 0.7515(16) 0.0907(9) 0.332 Uiso 1 calc R .
Cl31 Cl 0.1354(2) 0.6609(5) 0.0936(2) 0.243(3) Uani 1 d D .
Cl32 Cl 0.2399(2) 0.6121(7) 0.0880(2) 0.301(4) Uani 1 d D .

loop_
_atom_type_symbol
_atom_type_description
_atom_type_scat_dispersion_real
_atom_type_scat_dispersion_imag
_atom_type_scat_source
C C 0.0033 0.0016 'International Tables Vol C Tables 4.2.6.8 and 6.1.1.4'
H H 0.0000 0.0000 'International Tables Vol C Tables 4.2.6.8 and 6.1.1.4'
B B 0.0013 0.0007 'International Tables Vol C Tables 4.2.6.8 and 6.1.1.4'
P P 0.1023 0.0942 'International Tables Vol C Tables 4.2.6.8 and 6.1.1.4'
Ru Ru -1.2594 0.8363 'International Tables Vol C Tables 4.2.6.8 and 6.1.1.4'
Cl Cl 0.1484 0.1585 'International Tables Vol C Tables 4.2.6.8 and 6.1.1.4'

loop_
_geom_angle_atom_site_label_1
_geom_angle_atom_site_label_2
_geom_angle_atom_site_label_3
_geom_angle
_geom_angle_site_symmetry_1
_geom_angle_site_symmetry_3
_geom_angle_publ_flag
P12 Ru1 P12 96.94(8) 2 . ?
P12 Ru1 P11 174.37(5) 2 . ?
P12 Ru1 P11 82.61(6) . . ?
P12 Ru1 P11 82.61(6) 2 2 ?
P12 Ru1 P11 174.37(5) . 2 ?
P11 Ru1 P11 98.40(8) . 2 ?
C111 P11 C11 90.5(5) . . ?
C111 P11 C121 100.9(5) . . ?
C11 P11 C121 104.7(3) . . ?
C11 P11 C11A 107.9(5) . . ?
C121 P11 C11A 105.5(4) . . ?
C111 P11 Ru1 133.2(5) . . ?
C11 P11 Ru1 110.4(2) . . ?
C121 P11 Ru1 112.5(2) . . ?
C11A P11 Ru1 115.1(4) . . ?
C14A P12 C12 93.8(9) . . ?
C14A P12 C131 102.0(7) . . ?
C12 P12 C131 104.7(3) . . ?
C12 P12 C141 105.8(9) . . ?
C131 P12 C141 104.5(6) . . ?
C14A P12 Ru1 129.9(9) . . ?
C12 P12 Ru1 109.8(2) . . ?
C131 P12 Ru1 112.9(2) . . ?
C141 P12 Ru1 118.0(8) . . ?
C12 C11 P11 111.3(4) . . ?
C11 C12 P12 112.4(5) . . ?
C116 C111 C112 110.8(11) . . ?
C116 C111 P11 112.9(9) . . ?
C112 C111 P11 113.0(10) . . ?
C111 C112 C113 111.6(12) . . ?
C114 C113 C112 111.5(12) . . ?
C115 C114 C113 112.2(13) . . ?
C114 C115 C116 111.8(11) . . ?
C111 C116 C115 110.5(10) . . ?
C11B C11A C11F 110.5(10) . . ?
C11B C11A P11 112.3(9) . . ?
C11F C11A P11 111.4(9) . . ?
C11A C11B C11C 110.9(11) . . ?
C11D C11C C11B 109.5(12) . . ?
C11E C11D C11C 109.4(13) . . ?
C11D C11E C11F 111.8(13) . . ?
C11A C11F C11E 109.3(11) . . ?
C122 C121 C126 107.6(7) . . ?
C122 C121 P11 117.3(4) . . ?
C126 C121 P11 111.6(4) . . ?
C121 C122 C123 112.0(6) . . ?
C124 C123 C122 111.4(8) . . ?
C125 C124 C123 112.5(7) . . ?
C124 C125 C126 114.2(9) . . ?
C121 C126 C125 110.1(6) . . ?
C132 C131 C136 108.4(5) . . ?
C132 C131 P12 115.6(4) . . ?
C136 C131 P12 112.7(4) . . ?
C131 C132 C133 109.5(6) . . ?
C134 C133 C132 112.8(8) . . ?
C135 C134 C133 111.3(6) . . ?
C134 C135 C136 113.0(7) . . ?
C131 C136 C135 110.6(5) . . ?
C142 C141 C146 110.0(16) . . ?
C142 C141 P12 116.6(14) . . ?
C146 C141 P12 111.8(13) . . ?
C143 C142 C141 110.5(12) . . ?
C144 C143 C142 112.1(13) . . ?
C143 C144 C145 110.3(13) . . ?
C144 C145 C146 108.9(16) . . ?
C141 C146 C145 111.1(14) . . ?
C14B C14A C14F 109.9(16) . . ?
C14B C14A P12 117.8(14) . . ?
C14F C14A P12 112.4(13) . . ?
C14A C14B C14C 112.4(11) . . ?
C14D C14C C14B 111.7(12) . . ?
C14C C14D C14E 112.0(13) . . ?
C14D C14E C14F 112.5(16) . . ?
C14E C14F C14A 112.2(13) . . ?
P21 Ru2 P21 82.52(9) 2_656 . ?
P21 Ru2 P22 172.68(6) 2_656 . ?
P21 Ru2 P22 97.90(6) . . ?
P21 Ru2 P22 97.90(6) 2_656 2_656 ?
P21 Ru2 P22 172.68(6) . 2_656 ?
P22 Ru2 P22 82.63(8) . 2_656 ?
C221 P21 C21 90.5(7) . . ?
C221 P21 C211 102.6(4) . . ?
C21 P21 C211 103.6(5) . . ?
C21 P21 C22A 110.8(7) . . ?
C211 P21 C22A 104.9(4) . . ?
C221 P21 Ru2 132.7(5) . . ?
C21 P21 Ru2 109.4(3) . . ?
C211 P21 Ru2 112.9(2) . . ?
C22A P21 Ru2 114.6(4) . . ?
C241 P22 C22 90.3(6) . . ?
C241 P22 C231 99.8(5) . . ?
C22 P22 C231 104.1(3) . . ?
C22 P22 C24A 108.2(5) . . ?
C231 P22 C24A 106.7(4) . . ?
C241 P22 Ru2 134.9(5) . . ?
C22 P22 Ru2 110.3(2) . . ?
C231 P22 Ru2 112.4(2) . . ?
C24A P22 Ru2 114.5(4) . . ?
C21 C21 P21 113.7(8) 2_656 . ?
C22 C22 P22 110.1(4) 2_656 . ?
C212 C211 C216 108.5(6) . . ?
C212 C211 P21 116.4(4) . . ?
C216 C211 P21 113.1(5) . . ?
C211 C212 C213 110.4(6) . . ?
C214 C213 C212 112.3(7) . . ?
C215 C214 C213 110.8(6) . . ?
C214 C215 C216 111.8(6) . . ?
C211 C216 C215 112.4(6) . . ?
C222 C221 C226 111.5(11) . . ?
C222 C221 P21 113.9(9) . . ?
C226 C221 P21 112.0(9) . . ?
C221 C222 C223 112.2(14) . . ?
C224 C223 C222 110.9(16) . . ?
C225 C224 C223 112.9(18) . . ?
C224 C225 C226 114.1(13) . . ?
C221 C226 C225 112.0(10) . . ?
C22B C22A C22F 109.6(12) . . ?
C22B C22A P21 115.7(10) . . ?
C22F C22A P21 114.0(11) . . ?
C22A C22B C22C 111.8(17) . . ?
C22D C22C C22B 111.6(18) . . ?
C22E C22D C22C 113.4(20) . . ?
C22D C22E C22F 113.6(17) . . ?
C22A C22F C22E 111.0(13) . . ?
C236 C231 C232 108.8(6) . . ?
C236 C231 P22 113.2(4) . . ?
C232 C231 P22 116.4(4) . . ?
C231 C232 C233 110.5(6) . . ?
C234 C233 C232 112.4(8) . . ?
C233 C234 C235 112.7(7) . . ?
C234 C235 C236 112.7(8) . . ?
C231 C236 C235 111.5(6) . . ?
C242 C241 C246 108.5(15) . . ?
C242 C241 P22 113.4(10) . . ?
C246 C241 P22 109.1(11) . . ?
C241 C242 C243 111.1(14) . . ?
C244 C243 C242 110.8(15) . . ?
C243 C244 C245 110.0(17) . . ?
C244 C245 C246 111.9(17) . . ?
C241 C246 C245 110.7(14) . . ?
C24F C24A C24B 110.0(13) . . ?
C24F C24A P22 114.9(9) . . ?
C24B C24A P22 114.3(9) . . ?
C24A C24B C24C 109.7(14) . . ?
C24D C24C C24B 112.6(14) . . ?
C24C C24D C24E 111.3(17) . . ?
C24D C24E C24F 111.0(15) . . ?
C24A C24F C24E 111.4(12) . . ?
C331 B C311 108.0(5) . . ?
C331 B C321 109.8(5) . . ?
C311 B C321 112.3(5) . . ?
C331 B C341 109.8(5) . . ?
C311 B C341 108.8(5) . . ?
C321 B C341 108.1(5) . . ?
C312 C311 C316 114.2(6) . . ?
C312 C311 B 121.0(5) . . ?
C316 C311 B 124.6(6) . . ?
C311 C312 C313 122.9(7) . . ?
C314 C313 C312 121.6(8) . . ?
C315 C314 C313 117.1(7) . . ?
C314 C315 C316 121.9(7) . . ?
C311 C316 C315 122.2(7) . . ?
C322 C321 C326 114.6(6) . . ?
C322 C321 B 124.5(6) . . ?
C326 C321 B 120.9(6) . . ?
C323 C322 C321 122.6(7) . . ?
C324 C323 C322 120.4(7) . . ?
C325 C324 C323 119.3(7) . . ?
C324 C325 C326 120.9(8) . . ?
C325 C326 C321 122.3(7) . . ?
C336 C331 C332 113.3(6) . . ?
C336 C331 B 125.7(5) . . ?
C332 C331 B 120.9(5) . . ?
C333 C332 C331 123.5(6) . . ?
C334 C333 C332 120.4(7) . . ?
C333 C334 C335 119.8(7) . . ?
C334 C335 C336 119.2(7) . . ?
C331 C336 C335 123.7(6) . . ?
C342 C341 C346 115.4(5) . . ?
C342 C341 B 124.5(5) . . ?
C346 C341 B 120.1(5) . . ?
C341 C342 C343 122.1(6) . . ?
C344 C343 C342 121.0(6) . . ?
C343 C344 C345 118.6(6) . . ?
C344 C345 C346 120.0(6) . . ?
C345 C346 C341 122.8(6) . . ?
Cl12 C1 Cl11 118.7(7) . . ?
Cl21 C2 Cl22 112.5(5) . . ?
Cl32 C3 Cl31 124.9(11) . . ?

loop_
_geom_bond_atom_site_label_1
_geom_bond_atom_site_label_2
_geom_bond_distance
_geom_bond_site_symmetry_2
_geom_bond_publ_flag
Ru1 P12 2.346(2) 2 ?
Ru1 P12 2.346(2) . ?
Ru1 P11 2.353(2) . ?
Ru1 P11 2.353(2) 2 ?
P11 C111 1.815(13) . ?
P11 C11 1.847(6) . ?
P11 C121 1.867(5) . ?
P11 C11A 1.970(13) . ?
P12 C14A 1.80(2) . ?
P12 C12 1.844(6) . ?
P12 C131 1.870(5) . ?
P12 C141 1.93(2) . ?
C11 C12 1.489(10) . ?
C111 C116 1.502(14) . ?
C111 C112 1.52(2) . ?
C112 C113 1.54(2) . ?
C113 C114 1.50(2) . ?
C114 C115 1.48(2) . ?
C115 C116 1.57(2) . ?
C11A C11B 1.51(2) . ?
C11A C11F 1.532(15) . ?
C11B C11C 1.54(2) . ?
C11C C11D 1.52(2) . ?
C11D C11E 1.49(2) . ?
C11E C11F 1.55(2) . ?
C121 C122 1.496(8) . ?
C121 C126 1.513(9) . ?
C122 C123 1.522(10) . ?
C123 C124 1.461(12) . ?
C124 C125 1.460(14) . ?
C125 C126 1.572(11) . ?
C131 C132 1.517(8) . ?
C131 C136 1.531(8) . ?
C132 C133 1.535(9) . ?
C133 C134 1.482(11) . ?
C134 C135 1.480(10) . ?
C135 C136 1.541(9) . ?
C141 C142 1.52(2) . ?
C141 C146 1.53(2) . ?
C142 C143 1.52(2) . ?
C143 C144 1.51(2) . ?
C144 C145 1.52(2) . ?
C145 C146 1.55(2) . ?
C14A C14B 1.50(2) . ?
C14A C14F 1.53(2) . ?
C14B C14C 1.52(2) . ?
C14C C14D 1.50(2) . ?
C14D C14E 1.50(2) . ?
C14E C14F 1.53(2) . ?
Ru2 P21 2.340(2) 2_656 ?
Ru2 P21 2.340(2) . ?
Ru2 P22 2.341(2) . ?
Ru2 P22 2.341(2) 2_656 ?
P21 C221 1.743(11) . ?
P21 C21 1.853(9) . ?
P21 C211 1.856(6) . ?
P21 C22A 2.07(2) . ?
P22 C241 1.805(13) . ?
P22 C22 1.838(6) . ?
P22 C231 1.863(6) . ?
P22 C24A 1.935(13) . ?
C21 C21 1.39(3) 2_656 ?
C22 C22 1.54(2) 2_656 ?
C211 C212 1.518(8) . ?
C211 C216 1.524(9) . ?
C212 C213 1.527(9) . ?
C213 C214 1.502(10) . ?
C214 C215 1.482(11) . ?
C215 C216 1.530(10) . ?
C221 C222 1.500(14) . ?
C221 C226 1.513(14) . ?
C222 C223 1.52(2) . ?
C223 C224 1.52(2) . ?
C224 C225 1.45(2) . ?
C225 C226 1.54(2) . ?
C22A C22B 1.51(2) . ?
C22A C22F 1.53(2) . ?
C22B C22C 1.52(2) . ?
C22C C22D 1.51(2) . ?
C22D C22E 1.46(2) . ?
C22E C22F 1.54(2) . ?
C231 C236 1.506(8) . ?
C231 C232 1.512(8) . ?
C232 C233 1.536(9) . ?
C233 C234 1.453(12) . ?
C234 C235 1.492(13) . ?
C235 C236 1.566(10) . ?
C241 C242 1.52(2) . ?
C241 C246 1.54(2) . ?
C242 C243 1.53(2) . ?
C243 C244 1.50(2) . ?
C244 C245 1.52(2) . ?
C245 C246 1.55(2) . ?
C24A C24F 1.526(15) . ?
C24A C24B 1.529(14) . ?
C24B C24C 1.54(2) . ?
C24C C24D 1.48(2) . ?
C24D C24E 1.52(2) . ?
C24E C24F 1.54(2) . ?
B C331 1.645(9) . ?
B C311 1.644(9) . ?
B C321 1.647(9) . ?
B C341 1.653(8) . ?
C311 C312 1.386(9) . ?
C311 C316 1.397(8) . ?
C312 C313 1.394(9) . ?
C313 C314 1.365(11) . ?
C314 C315 1.357(11) . ?
C315 C316 1.399(10) . ?
C321 C322 1.397(8) . ?
C321 C326 1.401(9) . ?
C322 C323 1.389(9) . ?
C323 C324 1.364(11) . ?
C324 C325 1.348(11) . ?
C325 C326 1.393(10) . ?
C331 C336 1.390(8) . ?
C331 C332 1.413(8) . ?
C332 C333 1.376(9) . ?
C333 C334 1.360(10) . ?
C334 C335 1.364(10) . ?
C335 C336 1.407(9) . ?
C341 C342 1.390(8) . ?
C341 C346 1.392(8) . ?
C342 C343 1.390(8) . ?
C343 C344 1.366(9) . ?
C344 C345 1.377(9) . ?
C345 C346 1.389(8) . ?
C1 Cl12 1.636(10) . ?
C1 Cl11 1.699(9) . ?
C2 Cl21 1.734(8) . ?
C2 Cl22 1.746(9) . ?
C3 Cl32 1.44(2) . ?
C3 Cl31 1.62(2) . ?

loop_
_geom_torsion_atom_site_label_1
_geom_torsion_atom_site_label_2
_geom_torsion_atom_site_label_3
_geom_torsion_atom_site_label_4
_geom_torsion
_geom_torsion_site_symmetry_1
_geom_torsion_site_symmetry_2
_geom_torsion_site_symmetry_3
_geom_torsion_site_symmetry_4
_geom_torsion_publ_flag
P12 Ru1 P11 C111 -154.8(8) 2 . . . ?
P12 Ru1 P11 C111 119.6(6) . . . . ?
P11 Ru1 P11 C111 -54.8(6) 2 . . . ?
P12 Ru1 P11 C11 94.0(7) 2 . . . ?
P12 Ru1 P11 C11 8.3(3) . . . . ?
P11 Ru1 P11 C11 -166.1(3) 2 . . . ?
P12 Ru1 P11 C121 -22.7(7) 2 . . . ?
P12 Ru1 P11 C121 -108.3(2) . . . . ?
P11 Ru1 P11 C121 77.2(2) 2 . . . ?
P12 Ru1 P11 C11A -143.5(7) 2 . . . ?
P12 Ru1 P11 C11A 130.8(5) . . . . ?
P11 Ru1 P11 C11A -43.6(5) 2 . . . ?
P12 Ru1 P12 C14A -50.3(9) 2 . . . ?
P11 Ru1 P12 C14A 124.0(9) . . . . ?
P11 Ru1 P12 C14A -135.3(10) 2 . . . ?
P12 Ru1 P12 C12 -163.6(3) 2 . . . ?
P11 Ru1 P12 C12 10.8(3) . . . . ?
P11 Ru1 P12 C12 111.5(6) 2 . . . ?
P12 Ru1 P12 C131 80.0(2) 2 . . . ?
P11 Ru1 P12 C131 -105.7(2) . . . . ?
P11 Ru1 P12 C131 -5.0(6) 2 . . . ?
P12 Ru1 P12 C141 -42.2(8) 2 . . . ?
P11 Ru1 P12 C141 132.2(8) . . . . ?
P11 Ru1 P12 C141 -127.2(10) 2 . . . ?
C111 P11 C11 C12 -168.2(7) . . . . ?
C121 P11 C11 C12 90.4(5) . . . . ?
C11A P11 C11 C12 -157.6(6) . . . . ?
Ru1 P11 C11 C12 -31.0(6) . . . . ?
P11 C11 C12 P12 40.9(7) . . . . ?
C14A P12 C12 C11 -168.5(9) . . . . ?
C131 P12 C12 C11 88.0(5) . . . . ?
C141 P12 C12 C11 -161.9(7) . . . . ?
Ru1 P12 C12 C11 -33.5(6) . . . . ?
C11 P11 C111 C116 -162.9(10) . . . . ?
C121 P11 C111 C116 -57.8(11) . . . . ?
C11A P11 C111 C116 47.3(17) . . . . ?
Ru1 P11 C111 C116 77.9(11) . . . . ?
C11 P11 C111 C112 70.4(12) . . . . ?
C121 P11 C111 C112 175.5(11) . . . . ?
C11A P11 C111 C112 -79.4(23) . . . . ?
Ru1 P11 C111 C112 -48.8(14) . . . . ?
C116 C111 C112 C113 55.8(19) . . . . ?
P11 C111 C112 C113 -176.4(13) . . . . ?
C111 C112 C113 C114 -54.5(22) . . . . ?
C112 C113 C114 C115 54.3(23) . . . . ?
C113 C114 C115 C116 -54.6(22) . . . . ?
C112 C111 C116 C115 -55.3(16) . . . . ?
P11 C111 C116 C115 176.8(10) . . . . ?
C114 C115 C116 C111 55.3(19) . . . . ?
C111 P11 C11A C11B 94.9(23) . . . . ?
C11 P11 C11A C11B 62.9(10) . . . . ?
C121 P11 C11A C11B 174.4(9) . . . . ?
Ru1 P11 C11A C11B -61.0(11) . . . . ?
C111 P11 C11A C11F -29.7(16) . . . . ?
C11 P11 C11A C11F -61.7(10) . . . . ?
C121 P11 C11A C11F 49.9(10) . . . . ?
Ru1 P11 C11A C11F 174.5(8) . . . . ?
C11F C11A C11B C11C -57.4(16) . . . . ?
P11 C11A C11B C11C 177.6(10) . . . . ?
C11A C11B C11C C11D 59.0(17) . . . . ?
C11B C11C C11D C11E -59.5(20) . . . . ?
C11C C11D C11E C11F 59.7(21) . . . . ?
C11B C11A C11F C11E 55.2(16) . . . . ?
P11 C11A C11F C11E -179.2(11) . . . . ?
C11D C11E C11F C11A -57.5(19) . . . . ?
C111 P11 C121 C122 -52.3(8) . . . . ?
C11 P11 C121 C122 41.1(6) . . . . ?
C11A P11 C121 C122 -72.6(7) . . . . ?
Ru1 P11 C121 C122 161.1(5) . . . . ?
C111 P11 C121 C126 -177.2(8) . . . . ?
C11 P11 C121 C126 -83.7(7) . . . . ?
C11A P11 C121 C126 162.5(8) . . . . ?
Ru1 P11 C121 C126 36.3(7) . . . . ?
C126 C121 C122 C123 -60.8(10) . . . . ?
P11 C121 C122 C123 172.4(7) . . . . ?
C121 C122 C123 C124 59.4(11) . . . . ?
C122 C123 C124 C125 -52.1(12) . . . . ?
C123 C124 C125 C126 49.5(14) . . . . ?
C122 C121 C126 C125 55.5(12) . . . . ?
P11 C121 C126 C125 -174.4(8) . . . . ?
C124 C125 C126 C121 -51.9(14) . . . . ?
C14A P12 C131 C132 -56.7(10) . . . . ?
C12 P12 C131 C132 40.6(6) . . . . ?
C141 P12 C131 C132 -70.5(11) . . . . ?
Ru1 P12 C131 C132 160.0(5) . . . . ?
C14A P12 C131 C136 177.9(10) . . . . ?
C12 P12 C131 C136 -84.9(5) . . . . ?
C141 P12 C131 C136 164.1(10) . . . . ?
Ru1 P12 C131 C136 34.6(5) . . . . ?
C136 C131 C132 C133 -59.2(9) . . . . ?
P12 C131 C132 C133 173.1(6) . . . . ?
C131 C132 C133 C134 58.6(10) . . . . ?
C132 C133 C134 C135 -54.1(11) . . . . ?
C133 C134 C135 C136 52.0(11) . . . . ?
C132 C131 C136 C135 57.7(8) . . . . ?
P12 C131 C136 C135 -173.1(5) . . . . ?
C134 C135 C136 C131 -54.8(10) . . . . ?
C14A P12 C141 C142 -37.6(38) . . . . ?
C12 P12 C141 C142 -66.8(17) . . . . ?
C131 P12 C141 C142 43.5(19) . . . . ?
Ru1 P12 C141 C142 169.8(13) . . . . ?
C14A P12 C141 C146 90.1(54) . . . . ?
C12 P12 C141 C146 60.9(23) . . . . ?
C131 P12 C141 C146 171.2(21) . . . . ?
Ru1 P12 C141 C146 -62.4(25) . . . . ?
C146 C141 C142 C143 55.7(25) . . . . ?
P12 C141 C142 C143 -175.7(14) . . . . ?
C141 C142 C143 C144 -56.8(21) . . . . ?
C142 C143 C144 C145 58.3(22) . . . . ?
C143 C144 C145 C146 -58.0(23) . . . . ?
C142 C141 C146 C145 -57.4(33) . . . . ?
P12 C141 C146 C145 171.4(19) . . . . ?
C144 C145 C146 C141 58.5(30) . . . . ?
C12 P12 C14A C14B -159.7(16) . . . . ?
C131 P12 C14A C14B -53.7(18) . . . . ?
C141 P12 C14A C14B 48.3(41) . . . . ?
Ru1 P12 C14A C14B 80.4(17) . . . . ?
C12 P12 C14A C14F 71.1(23) . . . . ?
C131 P12 C14A C14F 177.0(22) . . . . ?
C141 P12 C14A C14F -80.9(51) . . . . ?
Ru1 P12 C14A C14F -48.9(26) . . . . ?
C14F C14A C14B C14C -55.7(25) . . . . ?
P12 C14A C14B C14C 173.9(14) . . . . ?
C14A C14B C14C C14D 56.3(20) . . . . ?
C14B C14C C14D C14E -53.3(22) . . . . ?
C14C C14D C14E C14F 51.8(26) . . . . ?
C14D C14E C14F C14A -52.3(35) . . . . ?
C14B C14A C14F C14E 53.6(34) . . . . ?
P12 C14A C14F C14E -173.2(21) . . . . ?
P21 Ru2 P21 C221 -118.0(6) 2_656 . . . ?
P22 Ru2 P21 C221 54.6(6) . . . . ?
P22 Ru2 P21 C221 148.3(7) 2_656 . . . ?
P21 Ru2 P21 C21 -8.2(6) 2_656 . . . ?
P22 Ru2 P21 C21 164.4(6) . . . . ?
P22 Ru2 P21 C21 -101.9(8) 2_656 . . . ?
P21 Ru2 P21 C211 106.6(2) 2_656 . . . ?
P22 Ru2 P21 C211 -80.8(2) . . . . ?
P22 Ru2 P21 C211 12.9(6) 2_656 . . . ?
P21 Ru2 P21 C22A -133.4(5) 2_656 . . . ?
P22 Ru2 P21 C22A 39.2(5) . . . . ?
P22 Ru2 P21 C22A 132.9(7) 2_656 . . . ?
P21 Ru2 P22 C241 142.3(7) 2_656 . . . ?
P21 Ru2 P22 C241 49.6(6) . . . . ?
P22 Ru2 P22 C241 -123.0(6) 2_656 . . . ?
P21 Ru2 P22 C22 -105.5(6) 2_656 . . . ?
P21 Ru2 P22 C22 161.7(3) . . . . ?
P22 Ru2 P22 C22 -10.9(3) 2_656 . . . ?
P21 Ru2 P22 C231 10.1(6) 2_656 . . . ?
P21 Ru2 P22 C231 -82.6(2) . . . . ?
P22 Ru2 P22 C231 104.8(2) 2_656 . . . ?
P21 Ru2 P22 C24A 132.1(6) 2_656 . . . ?
P21 Ru2 P22 C24A 39.4(4) . . . . ?
P22 Ru2 P22 C24A -133.2(4) 2_656 . . . ?
C221 P21 C21 C21 166.1(16) . . . 2_656 ?
C211 P21 C21 C21 -90.8(14) . . . 2_656 ?
C22A P21 C21 C21 157.2(14) . . . 2_656 ?
Ru2 P21 C21 C21 29.8(17) . . . 2_656 ?
C241 P22 C22 C22 174.5(8) . . . 2_656 ?
C231 P22 C22 C22 -85.3(7) . . . 2_656 ?
C24A P22 C22 C22 161.5(7) . . . 2_656 ?
Ru2 P22 C22 C22 35.5(8) . . . 2_656 ?
C221 P21 C211 C212 50.4(7) . . . . ?
C21 P21 C211 C212 -43.3(7) . . . . ?
C22A P21 C211 C212 73.0(7) . . . . ?
Ru2 P21 C211 C212 -161.5(4) . . . . ?
C221 P21 C211 C216 177.0(7) . . . . ?
C21 P21 C211 C216 83.4(7) . . . . ?
C22A P21 C211 C216 -160.3(7) . . . . ?
Ru2 P21 C211 C216 -34.8(6) . . . . ?
C216 C211 C212 C213 56.8(8) . . . . ?
P21 C211 C212 C213 -174.3(5) . . . . ?
C211 C212 C213 C214 -58.1(9) . . . . ?
C212 C213 C214 C215 55.7(9) . . . . ?
C213 C214 C215 C216 -53.6(10) . . . . ?
C212 C211 C216 C215 -56.1(9) . . . . ?
P21 C211 C216 C215 173.2(6) . . . . ?
C214 C215 C216 C211 55.4(10) . . . . ?
C21 P21 C221 C222 162.3(12) . . . . ?
C211 P21 C221 C222 58.3(12) . . . . ?
C22A P21 C221 C222 -40.4(14) . . . . ?
Ru2 P21 C221 C222 -80.3(11) . . . . ?
C21 P21 C221 C226 -70.0(11) . . . . ?
C211 P21 C221 C226 -174.0(10) . . . . ?
C22A P21 C221 C226 87.3(18) . . . . ?
Ru2 P21 C221 C226 47.4(13) . . . . ?
C226 C221 C222 C223 54.6(21) . . . . ?
P21 C221 C222 C223 -177.5(15) . . . . ?
C221 C222 C223 C224 -55.1(33) . . . . ?
C222 C223 C224 C225 53.2(39) . . . . ?
C223 C224 C225 C226 -50.9(32) . . . . ?
C222 C221 C226 C225 -50.6(17) . . . . ?
P21 C221 C226 C225 -179.6(10) . . . . ?
C224 C225 C226 C221 49.6(21) . . . . ?
C221 P21 C22A C22B 55.8(17) . . . . ?
C21 P21 C22A C22B 80.2(15) . . . . ?
C211 P21 C22A C22B -31.0(15) . . . . ?
Ru2 P21 C22A C22B -155.4(13) . . . . ?
C221 P21 C22A C22F -72.7(18) . . . . ?
C21 P21 C22A C22F -48.3(13) . . . . ?
C211 P21 C22A C22F -159.5(12) . . . . ?
Ru2 P21 C22A C22F 76.1(13) . . . . ?
C22F C22A C22B C22C -57.2(25) . . . . ?
P21 C22A C22B C22C 172.2(18) . . . . ?
C22A C22B C22C C22D 54.9(38) . . . . ?
C22B C22C C22D C22E -51.1(44) . . . . ?
C22C C22D C22E C22F 50.3(39) . . . . ?
C22B C22A C22F C22E 54.9(22) . . . . ?
P21 C22A C22F C22E -173.6(14) . . . . ?
C22D C22E C22F C22A -52.5(30) . . . . ?
C241 P22 C231 C236 179.1(7) . . . . ?
C22 P22 C231 C236 86.4(6) . . . . ?
C24A P22 C231 C236 -159.3(7) . . . . ?
Ru2 P22 C231 C236 -33.0(6) . . . . ?
C241 P22 C231 C232 52.0(7) . . . . ?
C22 P22 C231 C232 -40.8(6) . . . . ?
C24A P22 C231 C232 73.5(7) . . . . ?
Ru2 P22 C231 C232 -160.2(4) . . . . ?
C236 C231 C232 C233 59.1(8) . . . . ?
P22 C231 C232 C233 -171.5(6) . . . . ?
C231 C232 C233 C234 -58.7(10) . . . . ?
C232 C233 C234 C235 53.2(10) . . . . ?
C233 C234 C235 C236 -49.4(11) . . . . ?
C232 C231 C236 C235 -55.7(10) . . . . ?
P22 C231 C236 C235 173.2(7) . . . . ?
C234 C235 C236 C231 51.3(12) . . . . ?
C22 P22 C241 C242 163.2(12) . . . . ?
C231 P22 C241 C242 58.8(13) . . . . ?
C24A P22 C241 C242 -51.7(15) . . . . ?
Ru2 P22 C241 C242 -77.1(12) . . . . ?
C22 P22 C241 C246 -75.8(18) . . . . ?
C231 P22 C241 C246 179.9(18) . . . . ?
C24A P22 C241 C246 69.4(22) . . . . ?
Ru2 P22 C241 C246 43.9(20) . . . . ?
C246 C241 C242 C243 59.0(23) . . . . ?
P22 C241 C242 C243 -179.7(14) . . . . ?
C241 C242 C243 C244 -60.2(30) . . . . ?
C242 C243 C244 C245 56.9(33) . . . . ?
C243 C244 C245 C246 -55.5(31) . . . . ?
C242 C241 C246 C245 -56.6(30) . . . . ?
P22 C241 C246 C245 179.5(19) . . . . ?
C244 C245 C246 C241 56.0(32) . . . . ?
C241 P22 C24A C24F -88.1(23) . . . . ?
C22 P22 C24A C24F -51.2(17) . . . . ?
C231 P22 C24A C24F -162.6(16) . . . . ?
Ru2 P22 C24A C24F 72.3(17) . . . . ?
C241 P22 C24A C24B 40.5(16) . . . . ?
C22 P22 C24A C24B 77.4(12) . . . . ?
C231 P22 C24A C24B -34.0(13) . . . . ?
Ru2 P22 C24A C24B -159.1(11) . . . . ?
C24F C24A C24B C24C -56.3(22) . . . . ?
P22 C24A C24B C24C 172.7(14) . . . . ?
C24A C24B C24C C24D 56.9(29) . . . . ?
C24B C24C C24D C24E -55.9(32) . . . . ?
C24C C24D C24E C24F 54.6(27) . . . . ?
C24B C24A C24F C24E 56.8(26) . . . . ?
P22 C24A C24F C24E -172.4(15) . . . . ?
C24D C24E C24F C24A -55.5(27) . . . . ?
C331 B C311 C312 -33.0(7) . . . . ?
C321 B C311 C312 -154.2(6) . . . . ?
C341 B C311 C312 86.2(7) . . . . ?
C331 B C311 C316 151.2(5) . . . . ?
C321 B C311 C316 30.0(8) . . . . ?
C341 B C311 C316 -89.6(7) . . . . ?
C316 C311 C312 C313 1.2(10) . . . . ?
B C311 C312 C313 -175.0(7) . . . . ?
C311 C312 C313 C314 -1.0(12) . . . . ?
C312 C313 C314 C315 1.9(12) . . . . ?
C313 C314 C315 C316 -3.2(12) . . . . ?
C312 C311 C316 C315 -2.5(9) . . . . ?
B C311 C316 C315 173.6(6) . . . . ?
C314 C315 C316 C311 3.7(11) . . . . ?
C331 B C321 C322 -16.6(8) . . . . ?
C311 B C321 C322 103.6(7) . . . . ?
C341 B C321 C322 -136.4(6) . . . . ?
C331 B C321 C326 164.3(6) . . . . ?
C311 B C321 C326 -75.5(8) . . . . ?
C341 B C321 C326 44.6(8) . . . . ?
C326 C321 C322 C323 -0.6(9) . . . . ?
B C321 C322 C323 -179.7(6) . . . . ?
C321 C322 C323 C324 0.1(11) . . . . ?
C322 C323 C324 C325 0.2(12) . . . . ?
C323 C324 C325 C326 -0.1(13) . . . . ?
C324 C325 C326 C321 -0.3(13) . . . . ?
C322 C321 C326 C325 0.7(10) . . . . ?
B C321 C326 C325 179.8(7) . . . . ?
C311 B C331 C336 130.7(6) . . . . ?
C321 B C331 C336 -106.6(6) . . . . ?
C341 B C331 C336 12.1(8) . . . . ?
C311 B C331 C332 -51.9(7) . . . . ?
C321 B C331 C332 70.9(7) . . . . ?
C341 B C331 C332 -170.5(5) . . . . ?
C336 C331 C332 C333 -1.0(9) . . . . ?
B C331 C332 C333 -178.8(6) . . . . ?
C331 C332 C333 C334 -0.3(11) . . . . ?
C332 C333 C334 C335 0.6(12) . . . . ?
C333 C334 C335 C336 0.4(11) . . . . ?
C332 C331 C336 C335 2.1(9) . . . . ?
B C331 C336 C335 179.7(6) . . . . ?
C334 C335 C336 C331 -1.9(10) . . . . ?
C331 B C341 C342 105.3(6) . . . . ?
C311 B C341 C342 -12.7(8) . . . . ?
C321 B C341 C342 -134.9(6) . . . . ?
C331 B C341 C346 -73.6(7) . . . . ?
C311 B C341 C346 168.4(5) . . . . ?
C321 B C341 C346 46.2(7) . . . . ?
C346 C341 C342 C343 1.0(8) . . . . ?
B C341 C342 C343 -177.9(6) . . . . ?
C341 C342 C343 C344 0.3(9) . . . . ?
C342 C343 C344 C345 -1.5(9) . . . . ?
C343 C344 C345 C346 1.4(9) . . . . ?
C344 C345 C346 C341 -0.1(9) . . . . ?
C342 C341 C346 C345 -1.1(8) . . . . ?
B C341 C346 C345 177.9(5) . . . . ?
